data_4515883
loop_
_publ_author_name
'Nomura, Eisaku'
'Noda, Takumi'
'Gomi, Daiki'
'Mori, Hajime'

_publ_section_title
;
 Substituent Effect on the Formation of Arylindanes by Dimerization of
 Ferulic Acid and its Related Compounds.
;
_journal_issue 10
_journal_name_full 'ACS omega'
_journal_page_first 12746
_journal_page_last 12753
_journal_paper_doi 10.1021/acsomega.8b01953
_journal_volume 3
_journal_year 2018
_chemical_formula_moiety 'C26 H32 O10'
_chemical_formula_sum 'C26 H32 O10'
_chemical_formula_weight 504.51
_chemical_name_common 5b
_space_group_crystal_system triclinic
_space_group_IT_number 2
_space_group_name_Hall '-P 1'
_space_group_name_H-M_alt 'P -1'
_atom_sites_solution_hydrogens geom
_audit_creation_method SHELXL-2013
_cell_angle_alpha 89.7450(10)
_cell_angle_beta 76.6900(10)
_cell_angle_gamma 79.1410(10)
_cell_formula_units_Z 2
_cell_length_a 8.79880(16)
_cell_length_b 10.50228(19)
_cell_length_c 13.8851(3)
_cell_measurement_reflns_used 8438
_cell_measurement_temperature 296(2)
_cell_measurement_theta_max 68.23
_cell_measurement_theta_min 3.27
_cell_volume 1225.25(4)
_computing_structure_refinement 'SHELXL-2013 (Sheldrick, 2013)'
_diffrn_ambient_temperature 296(2)
_diffrn_detector_area_resol_mean 5.000
_diffrn_measured_fraction_theta_full 0.971
_diffrn_measured_fraction_theta_max 0.970
_diffrn_measurement_device_type 'Rigaku R-AXIS RAPID'
_diffrn_radiation_type CuK\a
_diffrn_radiation_wavelength 1.54187
_diffrn_reflns_av_R_equivalents 0.0450
_diffrn_reflns_av_unetI/netI 0.0432
_diffrn_reflns_Laue_measured_fraction_full 0.971
_diffrn_reflns_Laue_measured_fraction_max 0.970
_diffrn_reflns_limit_h_max 9
_diffrn_reflns_limit_h_min -10
_diffrn_reflns_limit_k_max 12
_diffrn_reflns_limit_k_min -12
_diffrn_reflns_limit_l_max 15
_diffrn_reflns_limit_l_min -16
_diffrn_reflns_number 12901
_diffrn_reflns_point_group_measured_fraction_full 0.971
_diffrn_reflns_point_group_measured_fraction_max 0.970
_diffrn_reflns_theta_full 67.687
_diffrn_reflns_theta_max 68.230
_diffrn_reflns_theta_min 3.274
_exptl_absorpt_coefficient_mu 0.881
_exptl_crystal_colour colorless
_exptl_crystal_density_diffrn 1.368
_exptl_crystal_description prism
_exptl_crystal_F_000 536
_exptl_crystal_size_max 0.300
_exptl_crystal_size_mid 0.250
_exptl_crystal_size_min 0.200
_refine_diff_density_max 0.259
_refine_diff_density_min -0.300
_refine_diff_density_rms 0.072
_refine_ls_extinction_method none
_refine_ls_goodness_of_fit_ref 1.070
_refine_ls_hydrogen_treatment constr
_refine_ls_matrix_type full
_refine_ls_number_parameters 325
_refine_ls_number_reflns 4357
_refine_ls_number_restraints 0
_refine_ls_restrained_S_all 1.070
_refine_ls_R_factor_all 0.0527
_refine_ls_R_factor_gt 0.0435
_refine_ls_shift/su_max 0.000
_refine_ls_shift/su_mean 0.000
_refine_ls_structure_factor_coef Fsqd
_refine_ls_weighting_details 'w=1/[\s^2^(Fo^2^)+(0.0725P)^2^+0.2391P] where P=(Fo^2^+2Fc^2^)/3'
_refine_ls_weighting_scheme calc
_refine_ls_wR_factor_gt 0.1183
_refine_ls_wR_factor_ref 0.1270
_reflns_Friedel_coverage 0.000
_reflns_number_gt 3640
_reflns_number_total 4357
_reflns_threshold_expression 'I > 2\s(I)'
_cod_data_source_file ao8b01953_si_002.cif
_cod_data_source_block shelxl
_cod_original_cell_volume 1225.24(4)
_cod_database_code 4515883
_shelx_space_group_comment
;
The symmetry employed for this shelxl refinement is uniquely defined
by the following loop, which should always be used as a source of
symmetry information in preference to the above space-group names.
They are only intended as comments.
;
_shelx_estimated_absorpt_t_min 0.778
_shelx_estimated_absorpt_t_max 0.843
_shelxl_version_number 2013-4

loop_
_space_group_symop_operation_xyz
'x, y, z'
'-x, -y, -z'

loop_
_atom_site_label
_atom_site_type_symbol
_atom_site_fract_x
_atom_site_fract_y
_atom_site_fract_z
_atom_site_U_iso_or_equiv
_atom_site_adp_type
_atom_site_occupancy
_atom_site_site_symmetry_order
_atom_site_calc_flag
_atom_site_refinement_flags_posn
_atom_site_refinement_flags_adp
O1 O -0.20640(14) 1.04927(11) 0.37558(8) 0.0208(3) Uani 1 1 d . .
O2 O -0.48329(15) 0.78594(12) 0.04835(9) 0.0289(3) Uani 1 1 d . .
O3 O 0.08604(15) 1.27800(11) 0.12989(8) 0.0248(3) Uani 1 1 d . .
O4 O 0.55107(14) 0.24119(11) 0.49097(8) 0.0248(3) Uani 1 1 d . .
H4 H 0.6188 0.2154 0.4402 0.030 Uiso 1 1 calc R U
O5 O 0.07987(16) 0.75088(12) 0.47377(9) 0.0304(3) Uani 1 1 d . .
O6 O 0.30309(14) 0.35699(11) 0.63908(8) 0.0204(3) Uani 1 1 d . .
O7 O 0.17471(15) 0.81181(12) 0.32046(9) 0.0267(3) Uani 1 1 d . .
O8 O 0.53009(14) 0.24231(11) 0.30134(8) 0.0235(3) Uani 1 1 d . .
O9 O -0.26948(16) 0.69197(13) 0.10305(11) 0.0369(3) Uani 1 1 d . .
O10 O -0.05787(16) 1.24932(11) 0.32169(8) 0.0275(3) Uani 1 1 d . .
H10 H -0.0847 1.2215 0.3771 0.033 Uiso 1 1 calc R U
C11 C 0.2624(2) 0.37802(15) 0.34695(12) 0.0192(4) Uani 1 1 d . .
H11 H 0.2536 0.3827 0.2815 0.023 Uiso 1 1 calc R U
C12 C 0.14616(19) 0.43000(15) 0.52133(11) 0.0174(3) Uani 1 1 d . .
C13 C 0.13634(19) 0.44033(15) 0.42306(11) 0.0172(3) Uani 1 1 d . .
C14 C 0.00405(19) 1.08855(16) 0.07793(11) 0.0186(4) Uani 1 1 d . .
C15 C -0.0646(2) 1.16083(16) 0.25220(12) 0.0196(4) Uani 1 1 d . .
C16 C -0.1474(2) 0.96967(16) 0.20250(12) 0.0192(4) Uani 1 1 d . .
H16 H -0.1993 0.9004 0.2190 0.023 Uiso 1 1 calc R U
C17 C -0.07581(19) 0.98640(15) 0.10305(11) 0.0179(4) Uani 1 1 d . .
C18 C 0.2892(2) 0.36563(15) 0.54165(12) 0.0183(4) Uani 1 1 d . .
C19 C -0.3369(2) 0.78042(17) 0.06383(12) 0.0234(4) Uani 1 1 d . .
C20 C -0.14133(19) 1.05545(16) 0.27597(11) 0.0189(4) Uani 1 1 d . .
C21 C 0.3996(2) 0.30983(15) 0.36897(12) 0.0199(4) Uani 1 1 d . .
C22 C -0.00578(19) 0.52122(15) 0.39300(11) 0.0177(4) Uani 1 1 d . .
H22 H -0.0416 0.4658 0.3496 0.021 Uiso 1 1 calc R U
C23 C 0.0474(2) 0.63495(16) 0.33110(11) 0.0188(4) Uani 1 1 d . .
H23A H 0.1341 0.5991 0.2756 0.023 Uiso 1 1 calc R U
H23B H -0.0405 0.6778 0.3042 0.023 Uiso 1 1 calc R U
C24 C 0.41541(19) 0.30506(15) 0.46666(12) 0.0189(4) Uani 1 1 d . .
C25 C 0.0054(2) 1.17666(16) 0.15401(12) 0.0200(4) Uani 1 1 d . .
C26 C -0.09555(19) 0.89242(16) 0.02581(11) 0.0183(4) Uani 1 1 d . .
H26 H -0.0539 0.8046 0.0437 0.022 Uiso 1 1 calc R U
C27 C 0.4011(2) 0.44138(19) 0.66344(13) 0.0290(4) Uani 1 1 d . .
H27A H 0.5089 0.4129 0.6267 0.035 Uiso 1 1 calc R U
H27B H 0.3972 0.4391 0.7331 0.035 Uiso 1 1 calc R U
H27C H 0.3625 0.5284 0.6468 0.035 Uiso 1 1 calc R U
C28 C -0.2750(2) 0.90046(16) 0.02815(12) 0.0212(4) Uani 1 1 d . .
H28A H -0.3368 0.9739 0.0710 0.025 Uiso 1 1 calc R U
H28B H -0.2909 0.9164 -0.0380 0.025 Uiso 1 1 calc R U
C29 C 0.5335(2) 0.25785(18) 0.19920(12) 0.0288(4) Uani 1 1 d . .
H29A H 0.5318 0.3473 0.1840 0.035 Uiso 1 1 calc R U
H29B H 0.4422 0.2315 0.1846 0.035 Uiso 1 1 calc R U
H29C H 0.6287 0.2053 0.1600 0.035 Uiso 1 1 calc R U
C30 C 0.1009(2) 0.73566(16) 0.38528(12) 0.0202(4) Uani 1 1 d . .
C31 C -0.5612(2) 0.6799(2) 0.08621(16) 0.0371(5) Uani 1 1 d . .
H31A H -0.5661 0.6723 0.1565 0.045 Uiso 1 1 calc R U
H31B H -0.5026 0.5988 0.0522 0.045 Uiso 1 1 calc R U
C32 C 0.2234(2) 0.92006(18) 0.36237(14) 0.0286(4) Uani 1 1 d . .
H32A H 0.2856 0.8895 0.4101 0.034 Uiso 1 1 calc R U
H32B H 0.1306 0.9827 0.3958 0.034 Uiso 1 1 calc R U
C33 C -0.2913(2) 0.94657(17) 0.40515(13) 0.0267(4) Uani 1 1 d . .
H33A H -0.3810 0.9561 0.3756 0.032 Uiso 1 1 calc R U
H33B H -0.3276 0.9501 0.4760 0.032 Uiso 1 1 calc R U
H33C H -0.2221 0.8646 0.3837 0.032 Uiso 1 1 calc R U
C34 C -0.0186(3) 1.40011(17) 0.12519(14) 0.0321(4) Uani 1 1 d . .
H34A H -0.0679 1.3962 0.0707 0.039 Uiso 1 1 calc R U
H34B H 0.0417 1.4683 0.1160 0.039 Uiso 1 1 calc R U
H34C H -0.0991 1.4171 0.1858 0.039 Uiso 1 1 calc R U
C35 C 0.3211(3) 0.9813(2) 0.27883(16) 0.0405(5) Uani 1 1 d . .
H35A H 0.2570 1.0146 0.2336 0.049 Uiso 1 1 calc R U
H35B H 0.4103 0.9176 0.2447 0.049 Uiso 1 1 calc R U
H35C H 0.3588 1.0510 0.3046 0.049 Uiso 1 1 calc R U
C36 C -0.7265(3) 0.7093(2) 0.06854(15) 0.0429(6) Uani 1 1 d . .
H36A H -0.7794 0.6385 0.0896 0.052 Uiso 1 1 calc R U
H36B H -0.7203 0.7211 -0.0008 0.052 Uiso 1 1 calc R U
H36C H -0.7853 0.7872 0.1055 0.052 Uiso 1 1 calc R U

loop_
_atom_site_aniso_label
_atom_site_aniso_U_11
_atom_site_aniso_U_22
_atom_site_aniso_U_33
_atom_site_aniso_U_23
_atom_site_aniso_U_13
_atom_site_aniso_U_12
O1 0.0254(7) 0.0209(6) 0.0146(5) 0.0005(4) 0.0001(5) -0.0065(5)
O2 0.0238(7) 0.0357(7) 0.0323(7) 0.0072(5) -0.0081(5) -0.0166(6)
O3 0.0313(7) 0.0236(6) 0.0219(6) 0.0015(5) -0.0040(5) -0.0142(5)
O4 0.0199(6) 0.0293(7) 0.0213(6) 0.0002(5) -0.0028(5) 0.0025(5)
O5 0.0416(8) 0.0351(7) 0.0183(6) 0.0006(5) -0.0046(5) -0.0198(6)
O6 0.0230(6) 0.0229(6) 0.0168(6) 0.0017(4) -0.0061(5) -0.0068(5)
O7 0.0364(8) 0.0276(7) 0.0214(6) 0.0056(5) -0.0083(5) -0.0172(6)
O8 0.0203(7) 0.0273(6) 0.0182(6) -0.0013(5) 0.0001(5) 0.0015(5)
O9 0.0309(8) 0.0384(8) 0.0476(8) 0.0185(7) -0.0138(7) -0.0165(6)
O10 0.0446(8) 0.0255(6) 0.0149(6) -0.0007(5) -0.0047(5) -0.0159(6)
C11 0.0222(9) 0.0200(8) 0.0156(8) 0.0009(6) -0.0037(7) -0.0055(7)
C12 0.0189(9) 0.0150(8) 0.0184(8) 0.0004(6) -0.0023(7) -0.0059(6)
C13 0.0177(9) 0.0166(8) 0.0177(8) 0.0010(6) -0.0024(6) -0.0061(6)
C14 0.0179(9) 0.0219(8) 0.0160(8) 0.0010(6) -0.0032(6) -0.0045(7)
C15 0.0214(9) 0.0201(8) 0.0174(8) -0.0014(6) -0.0042(7) -0.0049(7)
C16 0.0178(9) 0.0190(8) 0.0209(8) 0.0009(6) -0.0032(6) -0.0052(6)
C17 0.0172(9) 0.0183(8) 0.0176(8) -0.0016(6) -0.0029(6) -0.0032(7)
C18 0.0225(9) 0.0166(8) 0.0175(8) 0.0018(6) -0.0044(7) -0.0084(7)
C19 0.0217(9) 0.0308(10) 0.0193(8) -0.0008(7) -0.0033(7) -0.0104(7)
C20 0.0165(9) 0.0217(8) 0.0164(8) 0.0009(6) -0.0020(6) -0.0007(7)
C21 0.0202(9) 0.0178(8) 0.0194(8) 0.0000(6) 0.0007(7) -0.0043(7)
C22 0.0211(9) 0.0180(8) 0.0145(7) -0.0001(6) -0.0035(6) -0.0057(7)
C23 0.0183(9) 0.0224(8) 0.0144(7) 0.0015(6) -0.0017(6) -0.0031(7)
C24 0.0177(9) 0.0173(8) 0.0213(8) 0.0022(6) -0.0036(7) -0.0033(7)
C25 0.0211(9) 0.0204(8) 0.0198(8) 0.0018(6) -0.0046(7) -0.0076(7)
C26 0.0184(9) 0.0206(8) 0.0166(8) 0.0003(6) -0.0020(6) -0.0077(7)
C27 0.0307(11) 0.0342(10) 0.0264(9) -0.0014(8) -0.0111(8) -0.0117(8)
C28 0.0214(9) 0.0225(9) 0.0201(8) -0.0006(6) -0.0034(7) -0.0070(7)
C29 0.0325(11) 0.0297(10) 0.0178(9) 0.0005(7) 0.0011(7) 0.0014(8)
C30 0.0183(9) 0.0224(8) 0.0186(8) 0.0039(6) -0.0026(6) -0.0032(7)
C31 0.0301(11) 0.0414(12) 0.0460(12) 0.0096(9) -0.0085(9) -0.0227(9)
C32 0.0358(11) 0.0270(9) 0.0295(9) 0.0045(7) -0.0136(8) -0.0150(8)
C33 0.0336(11) 0.0241(9) 0.0203(8) 0.0011(7) 0.0017(7) -0.0105(8)
C34 0.0478(13) 0.0238(9) 0.0277(10) 0.0040(7) -0.0097(9) -0.0133(8)
C35 0.0499(14) 0.0401(12) 0.0409(12) 0.0111(9) -0.0146(10) -0.0273(10)
C36 0.0378(12) 0.0732(16) 0.0288(10) 0.0132(10) -0.0103(9) -0.0354(11)

loop_
_atom_type_symbol
_atom_type_description
_atom_type_scat_dispersion_real
_atom_type_scat_dispersion_imag
_atom_type_scat_source
C C 0.0181 0.0091 'International Tables Vol C Tables 4.2.6.8 and 6.1.1.4'
H H 0.0000 0.0000 'International Tables Vol C Tables 4.2.6.8 and 6.1.1.4'
O O 0.0492 0.0322 'International Tables Vol C Tables 4.2.6.8 and 6.1.1.4'

loop_
_geom_angle_atom_site_label_1
_geom_angle_atom_site_label_2
_geom_angle_atom_site_label_3
_geom_angle
_geom_angle_site_symmetry_1
_geom_angle_site_symmetry_3
C20 O1 C33 116.94(12) . .
C19 O2 C31 115.75(14) . .
C25 O3 C34 112.95(13) . .
C24 O4 H4 109.5 . .
C18 O6 C27 112.75(12) . .
C30 O7 C32 116.30(13) . .
C21 O8 C29 117.46(13) . .
C15 O10 H10 109.5 . .
C21 C11 C13 120.16(14) . .
C21 C11 H11 119.9 . .
C13 C11 H11 119.9 . .
C13 C12 C18 118.45(15) . .
C13 C12 C22 122.56(14) . 2_566
C18 C12 C22 118.90(14) . 2_566
C12 C13 C11 120.33(15) . .
C12 C13 C22 122.33(14) . .
C11 C13 C22 117.31(14) . .
C17 C14 C25 118.33(14) . .
C17 C14 C26 123.70(14) . 2_575
C25 C14 C26 117.92(15) . 2_575
O10 C15 C25 118.59(15) . .
O10 C15 C20 122.64(14) . .
C25 C15 C20 118.77(15) . .
C20 C16 C17 120.39(15) . .
C20 C16 H16 119.8 . .
C17 C16 H16 119.8 . .
C14 C17 C16 120.20(14) . .
C14 C17 C26 122.47(14) . .
C16 C17 C26 117.29(14) . .
O6 C18 C24 119.04(14) . .
O6 C18 C12 119.46(14) . .
C24 C18 C12 121.43(14) . .
O9 C19 O2 123.48(16) . .
O9 C19 C28 126.14(16) . .
O2 C19 C28 110.36(14) . .
O1 C20 C16 125.81(15) . .
O1 C20 C15 113.76(14) . .
C16 C20 C15 120.44(15) . .
O8 C21 C11 125.70(14) . .
O8 C21 C24 114.03(14) . .
C11 C21 C24 120.27(15) . .
C12 C22 C13 114.31(13) 2_566 .
C12 C22 C23 111.09(13) 2_566 .
C13 C22 C23 109.36(13) . .
C12 C22 H22 107.2 2_566 .
C13 C22 H22 107.2 . .
C23 C22 H22 107.2 . .
C30 C23 C22 116.06(13) . .
C30 C23 H23A 108.3 . .
C22 C23 H23A 108.3 . .
C30 C23 H23B 108.3 . .
C22 C23 H23B 108.3 . .
H23A C23 H23B 107.4 . .
O4 C24 C18 118.96(14) . .
O4 C24 C21 121.90(14) . .
C18 C24 C21 119.14(15) . .
C15 C25 O3 119.33(14) . .
C15 C25 C14 121.82(15) . .
O3 C25 C14 118.77(14) . .
C14 C26 C17 113.45(14) 2_575 .
C14 C26 C28 110.33(13) 2_575 .
C17 C26 C28 110.62(13) . .
C14 C26 H26 107.4 2_575 .
C17 C26 H26 107.4 . .
C28 C26 H26 107.4 . .
O6 C27 H27A 109.5 . .
O6 C27 H27B 109.5 . .
H27A C27 H27B 109.5 . .
O6 C27 H27C 109.5 . .
H27A C27 H27C 109.5 . .
H27B C27 H27C 109.5 . .
C19 C28 C26 113.98(14) . .
C19 C28 H28A 108.8 . .
C26 C28 H28A 108.8 . .
C19 C28 H28B 108.8 . .
C26 C28 H28B 108.8 . .
H28A C28 H28B 107.7 . .
O8 C29 H29A 109.5 . .
O8 C29 H29B 109.5 . .
H29A C29 H29B 109.5 . .
O8 C29 H29C 109.5 . .
H29A C29 H29C 109.5 . .
H29B C29 H29C 109.5 . .
O5 C30 O7 123.05(16) . .
O5 C30 C23 126.95(15) . .
O7 C30 C23 109.98(13) . .
O2 C31 C36 107.42(17) . .
O2 C31 H31A 110.2 . .
C36 C31 H31A 110.2 . .
O2 C31 H31B 110.2 . .
C36 C31 H31B 110.2 . .
H31A C31 H31B 108.5 . .
O7 C32 C35 107.55(15) . .
O7 C32 H32A 110.2 . .
C35 C32 H32A 110.2 . .
O7 C32 H32B 110.2 . .
C35 C32 H32B 110.2 . .
H32A C32 H32B 108.5 . .
O1 C33 H33A 109.5 . .
O1 C33 H33B 109.5 . .
H33A C33 H33B 109.5 . .
O1 C33 H33C 109.5 . .
H33A C33 H33C 109.5 . .
H33B C33 H33C 109.5 . .
O3 C34 H34A 109.5 . .
O3 C34 H34B 109.5 . .
H34A C34 H34B 109.5 . .
O3 C34 H34C 109.5 . .
H34A C34 H34C 109.5 . .
H34B C34 H34C 109.5 . .
C32 C35 H35A 109.5 . .
C32 C35 H35B 109.5 . .
H35A C35 H35B 109.5 . .
C32 C35 H35C 109.5 . .
H35A C35 H35C 109.5 . .
H35B C35 H35C 109.5 . .
C31 C36 H36A 109.5 . .
C31 C36 H36B 109.5 . .
H36A C36 H36B 109.5 . .
C31 C36 H36C 109.5 . .
H36A C36 H36C 109.5 . .
H36B C36 H36C 109.5 . .

loop_
_geom_bond_atom_site_label_1
_geom_bond_atom_site_label_2
_geom_bond_distance
_geom_bond_site_symmetry_2
O1 C20 1.3761(19) .
O1 C33 1.431(2) .
O2 C19 1.345(2) .
O2 C31 1.450(2) .
O3 C25 1.3856(19) .
O3 C34 1.442(2) .
O4 C24 1.3677(19) .
O4 H4 0.8200 .
O5 C30 1.206(2) .
O6 C18 1.3872(19) .
O6 C27 1.438(2) .
O7 C30 1.339(2) .
O7 C32 1.456(2) .
O8 C21 1.3803(19) .
O8 C29 1.421(2) .
O9 C19 1.203(2) .
O10 C15 1.3613(19) .
O10 H10 0.8200 .
C11 C21 1.381(2) .
C11 C13 1.403(2) .
C11 H11 0.9300 .
C12 C13 1.389(2) .
C12 C18 1.401(2) .
C12 C22 1.514(2) 2_566
C13 C22 1.515(2) .
C14 C17 1.391(2) .
C14 C25 1.411(2) .
C14 C26 1.512(2) 2_575
C15 C25 1.384(2) .
C15 C20 1.402(2) .
C16 C20 1.381(2) .
C16 C17 1.405(2) .
C16 H16 0.9300 .
C17 C26 1.521(2) .
C18 C24 1.389(2) .
C19 C28 1.503(2) .
C21 C24 1.395(2) .
C22 C12 1.514(2) 2_566
C22 C23 1.550(2) .
C22 H22 0.9800 .
C23 C30 1.504(2) .
C23 H23A 0.9700 .
C23 H23B 0.9700 .
C26 C14 1.512(2) 2_575
C26 C28 1.558(2) .
C26 H26 0.9800 .
C27 H27A 0.9600 .
C27 H27B 0.9600 .
C27 H27C 0.9600 .
C28 H28A 0.9700 .
C28 H28B 0.9700 .
C29 H29A 0.9600 .
C29 H29B 0.9600 .
C29 H29C 0.9600 .
C31 C36 1.505(3) .
C31 H31A 0.9700 .
C31 H31B 0.9700 .
C32 C35 1.497(3) .
C32 H32A 0.9700 .
C32 H32B 0.9700 .
C33 H33A 0.9600 .
C33 H33B 0.9600 .
C33 H33C 0.9600 .
C34 H34A 0.9600 .
C34 H34B 0.9600 .
C34 H34C 0.9600 .
C35 H35A 0.9600 .
C35 H35B 0.9600 .
C35 H35C 0.9600 .
C36 H36A 0.9600 .
C36 H36B 0.9600 .
C36 H36C 0.9600 .

loop_
_geom_torsion_atom_site_label_1
_geom_torsion_atom_site_label_2
_geom_torsion_atom_site_label_3
_geom_torsion_atom_site_label_4
_geom_torsion
_geom_torsion_site_symmetry_1
_geom_torsion_site_symmetry_4
C18 C12 C13 C11 5.3(2) . .
C22 C12 C13 C11 -171.15(15) 2_566 .
C18 C12 C13 C22 -172.73(14) . .
C22 C12 C13 C22 10.8(3) 2_566 .
C21 C11 C13 C12 -2.3(2) . .
C21 C11 C13 C22 175.79(15) . .
C25 C14 C17 C16 -2.4(2) . .
C26 C14 C17 C16 174.91(15) 2_575 .
C25 C14 C17 C26 175.08(15) . .
C26 C14 C17 C26 -7.6(3) 2_575 .
C20 C16 C17 C14 1.0(2) . .
C20 C16 C17 C26 -176.65(15) . .
C27 O6 C18 C24 76.60(18) . .
C27 O6 C18 C12 -106.24(17) . .
C13 C12 C18 O6 178.38(13) . .
C22 C12 C18 O6 -5.0(2) 2_566 .
C13 C12 C18 C24 -4.5(2) . .
C22 C12 C18 C24 172.06(14) 2_566 .
C31 O2 C19 O9 2.7(2) . .
C31 O2 C19 C28 -175.68(14) . .
C33 O1 C20 C16 -1.7(2) . .
C33 O1 C20 C15 178.03(14) . .
C17 C16 C20 O1 -179.89(14) . .
C17 C16 C20 C15 0.4(2) . .
O10 C15 C20 O1 -0.9(2) . .
C25 C15 C20 O1 179.95(14) . .
O10 C15 C20 C16 178.77(15) . .
C25 C15 C20 C16 -0.3(2) . .
C29 O8 C21 C11 8.9(2) . .
C29 O8 C21 C24 -170.99(15) . .
C13 C11 C21 O8 178.51(15) . .
C13 C11 C21 C24 -1.6(2) . .
C12 C13 C22 C12 -10.0(2) . 2_566
C11 C13 C22 C12 171.92(14) . 2_566
C12 C13 C22 C23 115.27(16) . .
C11 C13 C22 C23 -62.82(18) . .
C12 C22 C23 C30 60.60(18) 2_566 .
C13 C22 C23 C30 -66.51(17) . .
O6 C18 C24 O4 -1.5(2) . .
C12 C18 C24 O4 -178.58(14) . .
O6 C18 C24 C21 177.81(14) . .
C12 C18 C24 C21 0.7(2) . .
O8 C21 C24 O4 1.6(2) . .
C11 C21 C24 O4 -178.34(15) . .
O8 C21 C24 C18 -177.70(14) . .
C11 C21 C24 C18 2.4(2) . .
O10 C15 C25 O3 2.9(2) . .
C20 C15 C25 O3 -177.96(14) . .
O10 C15 C25 C14 179.66(15) . .
C20 C15 C25 C14 -1.2(3) . .
C34 O3 C25 C15 -80.86(19) . .
C34 O3 C25 C14 102.27(17) . .
C17 C14 C25 C15 2.6(2) . .
C26 C14 C25 C15 -174.93(15) 2_575 .
C17 C14 C25 O3 179.36(14) . .
C26 C14 C25 O3 1.9(2) 2_575 .
C14 C17 C26 C14 6.9(2) . 2_575
C16 C17 C26 C14 -175.55(14) . 2_575
C14 C17 C26 C28 -117.74(16) . .
C16 C17 C26 C28 59.84(18) . .
O9 C19 C28 C26 11.9(2) . .
O2 C19 C28 C26 -169.80(13) . .
C14 C26 C28 C19 121.36(15) 2_575 .
C17 C26 C28 C19 -112.27(15) . .
C32 O7 C30 O5 -2.8(2) . .
C32 O7 C30 C23 175.78(14) . .
C22 C23 C30 O5 -14.7(2) . .
C22 C23 C30 O7 166.82(13) . .
C19 O2 C31 C36 175.72(15) . .
C30 O7 C32 C35 172.74(16) . .
